data_3000586
loop_
_publ_author_name
'Chunliu XU'

_journal_name_full 'To be published'
_chemical_formula_sum 'F2 Na2 O8 P2 Ti2'
_space_group_name_Hall 'P 2c -2n'
_space_group_name_H-M_alt 'P n a 21'
_cell_angle_alpha 90.000000
_cell_angle_beta 90.000000
_cell_angle_gamma 90.000000
_cell_length_a 12.765790
_cell_length_b 6.358902
_cell_length_c 10.670247
_cell_volume 866.172
_cod_database_code 3000586
_cod_hold_until_date 2025-08-13
_cod_depositor_requested_release_date 2025-08-13

loop_
_atom_site_label
_atom_site_fract_x
_atom_site_fract_y
_atom_site_fract_z
? ? ? ?
